data_2012484
loop_
_publ_author_name
'Suzuki, Takayoshi'
'Takagi, Hideo D.'
'Kashiwabara, Kazuo'

_publ_section_title
;Bis(\m-<i>N,N</i>-dimethyldithiocarbamato-\k^3^<i>S,S</i>':<i>S</i>')bis[(dimethoxyphenylphosphane-\k<i>P</i>)(<i>N,N</i>-dimethyldithiocarbamato-\k^2^<i>S,S</i>')cobalt(III)]
 bis(hexafluorophosphate)
;
_journal_issue 2
_journal_name_full 'Acta Crystallographica Section C'
_journal_page_first m95
_journal_page_last m97
_journal_paper_doi 10.1107/S0108270101018406
_journal_volume 58
_journal_year 2002
_chemical_formula_iupac '[Co(C3H6NS2)4(C8H11O2P)2],2(PF6)'
_chemical_formula_moiety 'C28 H46 Co2 N4 O4 P2 S8 2+, 2(P F6 -)'
_chemical_formula_sum 'C28 H46 Co2 F12 N4 O4 P4 S8'
_chemical_formula_weight 1228.91
_chemical_name_common '[Co(dtc)~2~{P(OMe)~2~Ph}]~2~(PF~6~)~2~'
_chemical_name_systematic
;
Bis[bis(dimethyldithiocarbamato)(dimethylphenylphosphonito)cobalt(III)]
Bis(hexafluorophosphate)
;
_space_group_IT_number 15
_symmetry_cell_setting monoclinic
_symmetry_space_group_name_Hall '-C 2yc'
_symmetry_space_group_name_H-M 'C 1 2/c 1'
_atom_sites_solution_hydrogens 'see text'
_atom_sites_solution_primary direct
_atom_sites_solution_secondary difmap
_audit_creation_method SHELXL-97
_cell_angle_alpha 90.00
_cell_angle_beta 120.276(10)
_cell_angle_gamma 90.00
_cell_formula_units_Z 4
_cell_length_a 26.454(3)
_cell_length_b 14.499(3)
_cell_length_c 14.517(3)
_cell_measurement_reflns_used 24
_cell_measurement_temperature 296(2)
_cell_measurement_theta_max 15.0
_cell_measurement_theta_min 14.7
_cell_volume 4808.6(16)
_computing_cell_refinement 'MSC/AFC Diffractometer Control (Rigaku Co. Ltd, 1985)'
_computing_data_collection 'MSC/AFC Diffractometer Control (Rigaku Co. Ltd, 1985)'
_computing_data_reduction 'teXsan ver. 1.11 (Molecular Structure Corporation and Rigaku Co. Ltd, 2000)'
_computing_molecular_graphics 'ORTEP (Johnson, 1970)'
_computing_publication_material 'SHELXL-97 (Sheldrick, 1997)'
_computing_structure_refinement 'SHELXL-97 (Sheldrick, 1997)'
_computing_structure_solution 'SHELXS-86 (Sheldrick, 1990)'
_diffrn_ambient_temperature 296(2)
_diffrn_measured_fraction_theta_full .999
_diffrn_measured_fraction_theta_max .999
_diffrn_measurement_device_type 'Rigaku AFC5R'
_diffrn_measurement_method \w-2\q
_diffrn_radiation_monochromator graphite
_diffrn_radiation_source 'rotating anode'
_diffrn_radiation_type 'Mo K\a'
_diffrn_radiation_wavelength .71069
_diffrn_reflns_av_R_equivalents .0226
_diffrn_reflns_av_sigmaI/netI .0767
_diffrn_reflns_limit_h_max 37
_diffrn_reflns_limit_h_min 0
_diffrn_reflns_limit_k_max 20
_diffrn_reflns_limit_k_min 0
_diffrn_reflns_limit_l_max 17
_diffrn_reflns_limit_l_min -20
_diffrn_reflns_number 7153
_diffrn_reflns_theta_full 30.00
_diffrn_reflns_theta_max 30.00
_diffrn_reflns_theta_min 2.62
_diffrn_standards_decay_% 1.12
_diffrn_standards_interval_count 150
_diffrn_standards_number 3
_exptl_absorpt_coefficient_mu 1.255
_exptl_absorpt_correction_T_max .798
_exptl_absorpt_correction_T_min .744
_exptl_absorpt_correction_type psi-scan
_exptl_absorpt_process_details '(North et al., 1968)'
_exptl_crystal_colour purple
_exptl_crystal_density_diffrn 1.697
_exptl_crystal_density_method 'not measured'
_exptl_crystal_description 'square prism'
_exptl_crystal_F_000 2496
_exptl_crystal_size_max .28
_exptl_crystal_size_mid .26
_exptl_crystal_size_min .18
_refine_diff_density_max .94
_refine_diff_density_min -.63
_refine_ls_extinction_method none
_refine_ls_goodness_of_fit_ref 1.036
_refine_ls_hydrogen_treatment 'see text'
_refine_ls_matrix_type full
_refine_ls_number_parameters 284
_refine_ls_number_reflns 7017
_refine_ls_number_restraints 0
_refine_ls_restrained_S_all 1.036
_refine_ls_R_factor_all .1298
_refine_ls_R_factor_gt .0469
_refine_ls_shift/su_max .019
_refine_ls_shift/su_mean .000
_refine_ls_structure_factor_coef Fsqd
_refine_ls_weighting_details 'calc w=1/[\s^2^(Fo^2^)+(0.082P)^2^+1.623P] where P=(Fo^2^+2Fc^2^)/3'
_refine_ls_weighting_scheme calc
_refine_ls_wR_factor_gt .1377
_refine_ls_wR_factor_ref .1643
_reflns_number_gt 3741
_reflns_number_total 7017
_reflns_threshold_expression 'I > 2\s(I)'
_cod_data_source_file bm1475.cif
_cod_data_source_block I
_cod_original_cell_volume 4808.8(16)
_cod_original_sg_symbol_H-M 'C 2/c'
_cod_database_code 2012484
_cod_database_fobs_code 2012484

loop_
_symmetry_equiv_pos_as_xyz
'x, y, z'
'-x, y, -z+1/2'
'x+1/2, y+1/2, z'
'-x+1/2, y+1/2, -z+1/2'
'-x, -y, -z'
'x, -y, z-1/2'
'-x+1/2, -y+1/2, -z'
'x+1/2, -y+1/2, z-1/2'

loop_
_atom_site_label
_atom_site_fract_x
_atom_site_fract_y
_atom_site_fract_z
_atom_site_U_iso_or_equiv
_atom_site_adp_type
_atom_site_calc_flag
_atom_site_refinement_flags
_atom_site_occupancy
_atom_site_disorder_assembly
_atom_site_disorder_group
_atom_site_type_symbol
Co .06306(2) .23665(3) .24314(4) .03142(13) Uani d . 1 . . Co
S1 -.03434(4) .25486(6) .12626(7) .03358(19) Uani d . 1 . . S
S2 .05701(4) .38723(6) .20155(8) .0384(2) Uani d . 1 . . S
S3 .15851(4) .21982(7) .36901(8) .0411(2) Uani d . 1 . . S
S4 .06887(4) .08504(6) .28897(8) .0366(2) Uani d . 1 . . S
P1 .08938(4) .20933(8) .12470(9) .0417(2) Uani d . 1 . . P
O1 .13616(17) .2836(2) .1339(4) .0742(11) Uani d . 1 . . O
O2 .03351(15) .2163(3) .0098(3) .0730(11) Uani d . 1 . . O
N1 -.05476(14) .4364(2) .0706(3) .0423(7) Uani d . 1 . . N
N2 .18158(14) .0417(2) .4250(3) .0450(8) Uani d . 1 . . N
C1 -.01636(16) .3719(3) .1245(3) .0361(7) Uani d . 1 . . C
C2 -.11718(19) .4194(3) .0130(4) .0563(12) Uani d . 1 . . C
H2A -.1353 .4561 -.0507 .068 Uiso calc R 1 . . H
H2B -.1333 .4356 .0571 .068 Uiso calc R 1 . . H
H2C -.1243 .3553 -.0056 .068 Uiso calc R 1 . . H
C3 -.0359(2) .5329(3) .0771(4) .0561(12) Uani d . 1 . . C
H3A -.0491 .5684 .1168 .067 Uiso calc R 1 . . H
H3B -.0524 .5579 .0065 .067 Uiso calc R 1 . . H
H3C .0060 .5355 .1123 .067 Uiso calc R 1 . . H
C4 .14212(15) .1055(3) .3708(3) .0356(8) Uani d . 1 . . C
C5 .24357(18) .0643(4) .4903(4) .0673(14) Uani d . 1 . . C
H5A .2665 .0092 .5039 .084 Uiso calc R 1 . . H
H5B .2509 .0903 .5567 .084 Uiso calc R 1 . . H
H5C .2541 .1081 .4533 .084 Uiso calc R 1 . . H
C6 .1654(2) -.0551(3) .4163(4) .0573(11) Uani d . 1 . . C
H6A .1680 -.0750 .4816 .071 Uiso calc R 1 . . H
H6B .1916 -.0912 .4032 .071 Uiso calc R 1 . . H
H6C .1261 -.0631 .3584 .071 Uiso calc R 1 . . H
C7 .1701(3) .2912(5) .0866(6) .093(2) Uani d . 1 . . C
H7A .1904 .2341 .0946 .108 Uiso calc R 1 . . H
H7B .1981 .3399 .1202 .108 Uiso calc R 1 . . H
H7C .1455 .3048 .0121 .108 Uiso calc R 1 . . H
C8 .0306(3) .2033(5) -.0915(4) .0781(17) Uani d . 1 . . C
H8A -.0093 .1933 -.1462 .093 Uiso calc R 1 . . H
H8B .0537 .1507 -.0873 .093 Uiso calc R 1 . . H
H8C .0455 .2572 -.1083 .093 Uiso calc R 1 . . H
C9 .12132(18) .0983(3) .1292(3) .0430(9) Uani d . 1 . . C
C10 .1817(2) .0843(3) .1883(4) .0501(10) Uani d . 1 . . C
H10 .2067 .1338 .2221 .061 Uiso calc R 1 . . H
C11 .2046(2) -.0037(4) .1967(4) .0697(15) Uani d . 1 . . C
H11 .2448 -.0128 .2360 .085 Uiso calc R 1 . . H
C12 .1685(3) -.0766(4) .1478(5) .0803(18) Uani d . 1 . . C
H12 .1841 -.1353 .1544 .093 Uiso calc R 1 . . H
C13 .1082(3) -.0637(4) .0882(5) .0803(18) Uani d . 1 . . C
H13 .0837 -.1136 .0541 .102 Uiso calc R 1 . . H
C14 .0850(2) .0223(4) .0795(4) .0641(13) Uani d . 1 . . C
H14 .0447 .0304 .0402 .076 Uiso calc R 1 . . H
P2 .14661(6) .65956(9) .28257(12) .0594(3) Uani d . 1 . . P
F1 .1629(3) .5615(3) .2593(5) .153(2) Uani d . 1 . . F
F2 .1821(2) .6980(4) .2325(5) .162(2) Uani d . 1 . . F
F3 .2018(3) .6613(5) .3924(4) .191(3) Uani d . 1 . . F
F4 .0928(2) .6543(5) .1689(4) .172(3) Uani d . 1 . . F
F5 .1119(4) .6165(5) .3277(7) .235(4) Uani d . 1 . . F
F6 .1309(3) .7550(3) .3068(5) .166(2) Uani d . 1 . . F

loop_
_atom_site_aniso_label
_atom_site_aniso_U_11
_atom_site_aniso_U_22
_atom_site_aniso_U_33
_atom_site_aniso_U_12
_atom_site_aniso_U_13
_atom_site_aniso_U_23
Co .0275(2) .0289(2) .0393(3) .00133(17) .0180(2) .00202(19)
S1 .0297(4) .0335(4) .0381(4) .0015(3) .0175(4) -.0001(3)
S2 .0361(5) .0323(5) .0496(5) -.0002(3) .0237(4) .0040(4)
S3 .0289(4) .0372(5) .0518(6) -.0021(3) .0163(4) .0015(4)
S4 .0304(4) .0319(4) .0478(5) -.0006(3) .0199(4) .0020(4)
P1 .0384(5) .0458(6) .0488(6) .0074(4) .0278(5) .0058(4)
O1 .090(3) .0493(19) .131(3) .0104(18) .092(3) .018(2)
O2 .055(2) .123(3) .0419(17) .033(2) .0248(16) .0108(19)
N1 .0393(17) .0428(18) .0463(18) .0092(14) .0228(15) .0091(14)
N2 .0307(15) .0468(19) .053(2) .0033(13) .0182(15) .0110(15)
C1 .0375(18) .0346(18) .0415(19) .0032(14) .0239(16) .0033(15)
C2 .043(2) .062(3) .057(3) .015(2) .020(2) .008(2)
C3 .068(3) .038(2) .072(3) .012(2) .043(3) .015(2)
C4 .0296(17) .0382(18) .043(2) .0010(14) .0208(16) .0048(15)
C5 .030(2) .074(3) .079(4) .007(2) .015(2) .023(3)
C6 .056(3) .041(2) .073(3) .012(2) .031(2) .016(2)
C7 .086(4) .083(4) .140(6) .017(3) .080(5) .038(4)
C8 .074(4) .118(5) .048(3) .022(3) .036(3) .009(3)
C9 .044(2) .044(2) .050(2) -.0022(17) .0305(19) -.0042(17)
C10 .048(2) .044(2) .068(3) .0026(18) .036(2) .0018(19)
C11 .079(4) .063(3) .080(4) .028(3) .049(3) .020(3)
C12 .128(6) .047(3) .098(5) .017(3) .081(5) .006(3)
C13 .120(6) .056(3) .096(4) -.028(3) .078(4) -.029(3)
C14 .067(3) .062(3) .078(3) -.020(2) .047(3) -.021(3)
P2 .0570(7) .0516(7) .0704(8) -.0039(6) .0327(7) .0018(6)
F1 .204(6) .093(3) .187(5) .037(4) .117(5) -.005(3)
F2 .149(5) .181(6) .188(6) -.059(4) .108(4) .016(4)
F3 .150(5) .238(8) .095(3) .029(5) -.006(3) -.020(4)
F4 .087(3) .282(8) .105(3) .035(4) .016(3) -.049(4)
F5 .368(11) .198(7) .316(9) -.145(7) .304(9) -.089(6)
F6 .181(6) .080(3) .213(6) .032(3) .082(5) -.035(3)

loop_
_atom_type_symbol
_atom_type_description
_atom_type_scat_dispersion_real
_atom_type_scat_dispersion_imag
_atom_type_scat_source
Co Co .3494 .9721 'International Tables Vol C Tables 4.2.6.8 and 6.1.1.4'
S S .1246 .1234 'International Tables Vol C Tables 4.2.6.8 and 6.1.1.4'
P P .1023 .0942 'International Tables Vol C Tables 4.2.6.8 and 6.1.1.4'
F F .0171 .0103 'International Tables Vol C Tables 4.2.6.8 and 6.1.1.4'
O O .0106 .0060 'International Tables Vol C Tables 4.2.6.8 and 6.1.1.4'
N N .0061 .0033 'International Tables Vol C Tables 4.2.6.8 and 6.1.1.4'
C C .0033 .0016 'International Tables Vol C Tables 4.2.6.8 and 6.1.1.4'
H H .0000 .0000 'International Tables Vol C Tables 4.2.6.8 and 6.1.1.4'

loop_
_geom_angle_atom_site_label_1
_geom_angle_atom_site_label_2
_geom_angle_atom_site_label_3
_geom_angle_site_symmetry_3
_geom_angle
_geom_angle_publ_flag
P1 Co S2 . 88.43(4) yes
P1 Co S3 . 86.99(4) yes
S2 Co S3 . 102.76(4) yes
P1 Co S1 . 97.13(4) yes
S2 Co S1 . 77.68(4) yes
S3 Co S1 . 175.88(4) no
P1 Co S4 . 93.06(4) yes
S2 Co S4 . 178.49(4) no
S3 Co S4 . 77.10(4) yes
S1 Co S4 . 102.35(4) yes
P1 Co S1 2 175.94(4) yes
S2 Co S1 2 95.61(4) no
S3 Co S1 2 92.47(4) no
S1 Co S1 2 83.41(4) yes
S4 Co S1 2 82.90(4) no
C1 S1 Co . 84.86(12) yes
C1 S1 Co 2 108.26(12) yes
Co S1 Co 2 95.11(4) yes
C1 S2 Co . 87.30(13) yes
C4 S3 Co . 85.92(12) yes
C4 S4 Co . 85.49(13) yes
O2 P1 O1 . 108.6(2) no
O2 P1 C9 . 105.5(2) no
O1 P1 C9 . 105.66(18) no
O2 P1 Co . 108.59(13) no
O1 P1 Co . 110.63(15) no
C9 P1 Co . 117.46(14) no
C7 O1 P1 . 133.1(4) no
C8 O2 P1 . 127.4(3) no
C1 N1 C2 . 122.6(4) no
C1 N1 C3 . 120.3(4) no
C2 N1 C3 . 116.7(4) no
C4 N2 C6 . 121.1(3) no
C4 N2 C5 . 121.6(4) no
C6 N2 C5 . 117.2(4) no
N1 C1 S2 . 125.8(3) no
N1 C1 S1 . 124.1(3) no
S2 C1 S1 . 110.1(2) no
N1 C2 H2A . 109.5 no
N1 C2 H2B . 109.5 no
H2A C2 H2B . 109.5 no
N1 C2 H2C . 109.5 no
H2A C2 H2C . 109.5 no
H2B C2 H2C . 109.5 no
N1 C3 H3A . 109.5 no
N1 C3 H3B . 109.5 no
H3A C3 H3B . 109.5 no
N1 C3 H3C . 109.5 no
H3A C3 H3C . 109.5 no
H3B C3 H3C . 109.5 no
N2 C4 S4 . 124.8(3) no
N2 C4 S3 . 123.8(3) no
S4 C4 S3 . 111.3(2) no
N2 C5 H5A . 109.5 no
N2 C5 H5B . 109.5 no
H5A C5 H5B . 109.5 no
N2 C5 H5C . 109.5 no
H5A C5 H5C . 109.5 no
H5B C5 H5C . 109.5 no
N2 C6 H6A . 109.5 no
N2 C6 H6B . 109.5 no
H6A C6 H6B . 109.5 no
N2 C6 H6C . 109.5 no
H6A C6 H6C . 109.5 no
H6B C6 H6C . 109.5 no
O1 C7 H7A . 109.5 no
O1 C7 H7B . 109.5 no
H7A C7 H7B . 109.5 no
O1 C7 H7C . 109.5 no
H7A C7 H7C . 109.5 no
H7B C7 H7C . 109.5 no
O2 C8 H8A . 109.5 no
O2 C8 H8B . 109.5 no
H8A C8 H8B . 109.5 no
O2 C8 H8C . 109.5 no
H8A C8 H8C . 109.5 no
H8B C8 H8C . 109.5 no
C10 C9 C14 . 118.5(4) no
C10 C9 P1 . 121.5(3) no
C14 C9 P1 . 119.8(4) no
C11 C10 C9 . 120.0(5) no
C11 C10 H10 . 120.0 no
C9 C10 H10 . 120.0 no
C12 C11 C10 . 120.5(5) no
C12 C11 H11 . 119.7 no
C10 C11 H11 . 119.7 no
C11 C12 C13 . 120.2(5) no
C11 C12 H12 . 119.9 no
C13 C12 H12 . 119.9 no
C14 C13 C12 . 120.0(5) no
C14 C13 H13 . 120.0 no
C12 C13 H13 . 120.0 no
C13 C14 C9 . 120.7(5) no
C13 C14 H14 . 119.6 no
C9 C14 H14 . 119.6 no
F1 P2 F2 . 85.9(3) no
F1 P2 F3 . 91.0(4) no
F1 P2 F4 . 86.0(3) no
F1 P2 F5 . 90.7(4) no
F1 P2 F6 . 179.3(4) no
F2 P2 F3 . 89.8(4) no
F2 P2 F4 . 88.1(3) no
F2 P2 F5 . 176.4(4) no
F2 P2 F6 . 94.7(4) no
F3 P2 F4 . 176.5(4) no
F3 P2 F5 . 91.4(5) no
F3 P2 F6 . 88.5(3) no
F4 P2 F5 . 90.5(5) no
F4 P2 F6 . 94.5(3) no
F5 P2 F6 . 88.8(4) no

loop_
_geom_bond_atom_site_label_1
_geom_bond_atom_site_label_2
_geom_bond_site_symmetry_2
_geom_bond_distance
_geom_bond_publ_flag
Co P1 . 2.1921(11) yes
Co S1 . 2.2757(10) yes
Co S2 . 2.2493(11) yes
Co S3 . 2.2633(11) yes
Co S4 . 2.2793(11) yes
Co S1 2 2.3865(11) yes
S1 C1 . 1.766(4) yes
S2 C1 . 1.696(4) yes
S3 C4 . 1.716(4) yes
S4 C4 . 1.713(4) yes
P1 O1 . 1.594(4) yes
P1 O2 . 1.578(3) yes
P1 C9 . 1.804(4) yes
O1 C7 . 1.384(6) no
O2 C8 . 1.446(6) no
N1 C1 . 1.310(5) no
N1 C2 . 1.447(5) no
N1 C3 . 1.473(5) no
N2 C4 . 1.318(5) no
N2 C6 . 1.455(6) no
N2 C5 . 1.458(5) no
C2 H2A . .9600 no
C2 H2B . .9600 no
C2 H2C . .9600 no
C3 H3A . .9600 no
C3 H3B . .9600 no
C3 H3C . .9600 no
C5 H5A . .9600 no
C5 H5B . .9600 no
C5 H5C . .9600 no
C6 H6A . .9600 no
C6 H6B . .9600 no
C6 H6C . .9600 no
C7 H7A . .9600 no
C7 H7B . .9600 no
C7 H7C . .9600 no
C8 H8A . .9600 no
C8 H8B . .9600 no
C8 H8C . .9600 no
C9 C10 . 1.396(6) no
C9 C14 . 1.399(6) no
C10 C11 . 1.390(6) no
C10 H10 . .9300 no
C11 C12 . 1.360(8) no
C11 H11 . .9300 no
C12 C13 . 1.390(9) no
C12 H12 . .9300 no
C13 C14 . 1.368(8) no
C13 H13 . .9300 no
C14 H14 . .9300 no
P2 F1 . 1.571(5) no
P2 F2 . 1.552(5) no
P2 F3 . 1.526(5) no
P2 F4 . 1.544(5) no
P2 F5 . 1.505(5) no
P2 F6 . 1.536(4) no

loop_
_geom_torsion_atom_site_label_1
_geom_torsion_atom_site_label_2
_geom_torsion_atom_site_label_3
_geom_torsion_atom_site_label_4
_geom_torsion_site_symmetry_1
_geom_torsion_site_symmetry_4
_geom_torsion
_geom_torsion_publ_flag
P1 Co S1 C1 . . -88.81(13) no
S2 Co S1 C1 . . -1.99(12) no
S4 Co S1 C1 . . 176.46(12) no
S1 Co S1 C1 2 . 95.25(12) no
P1 Co S1 Co . 2 163.26(4) no
S2 Co S1 Co . 2 -109.92(4) no
S4 Co S1 Co . 2 68.53(4) no
S1 Co S1 Co 2 2 -12.68(5) no
P1 Co S2 C1 . . 99.71(13) no
S3 Co S2 C1 . . -173.73(13) no
S1 Co S2 C1 . . 2.07(13) no
S1 Co S2 C1 2 . -79.91(13) no
P1 Co S3 C4 . . -90.95(13) no
S2 Co S3 C4 . . -178.66(13) no
S4 Co S3 C4 . . 2.88(13) no
S1 Co S3 C4 2 . 85.02(13) no
P1 Co S4 C4 . . 83.31(13) no
S3 Co S4 C4 . . -2.89(13) no
S1 Co S4 C4 . . -178.70(13) no
S1 Co S4 C4 2 . -97.08(13) no
S2 Co P1 O2 . . -75.36(18) no
S3 Co P1 O2 . . -178.22(18) no
S1 Co P1 O2 . . 2.02(19) no
S4 Co P1 O2 . . 104.88(18) no
S2 Co P1 O1 . . 43.72(16) no
S3 Co P1 O1 . . -59.14(16) no
S1 Co P1 O1 . . 121.10(16) no
S4 Co P1 O1 . . -136.04(16) no
S2 Co P1 C9 . . 165.11(16) no
S3 Co P1 C9 . . 62.24(16) no
S1 Co P1 C9 . . -117.52(16) no
S4 Co P1 C9 . . -14.66(16) no
O2 P1 O1 C7 . . -68.7(6) no
C9 P1 O1 C7 . . 44.1(6) no
Co P1 O1 C7 . . 172.2(5) no
O1 P1 O2 C8 . . 59.8(5) no
C9 P1 O2 C8 . . -53.1(5) no
Co P1 O2 C8 . . -179.9(5) no
C2 N1 C1 S2 . . -175.2(3) no
C3 N1 C1 S2 . . -2.6(6) no
C2 N1 C1 S1 . . 5.2(6) no
C3 N1 C1 S1 . . 177.7(3) no
Co S2 C1 N1 . . 177.6(3) no
Co S2 C1 S1 . . -2.77(17) no
Co S1 C1 N1 . . -177.6(3) no
Co S1 C1 N1 2 . -83.9(3) no
Co S1 C1 S2 . . 2.75(17) no
Co S1 C1 S2 2 . 96.44(18) no
C6 N2 C4 S4 . . 1.9(6) no
C5 N2 C4 S4 . . 177.9(4) no
C6 N2 C4 S3 . . -175.0(3) no
C5 N2 C4 S3 . . 1.0(6) no
Co S4 C4 N2 . . -173.2(3) no
Co S4 C4 S3 . . 3.99(18) no
Co S3 C4 N2 . . 173.2(3) no
Co S3 C4 S4 . . -4.02(18) no
O2 P1 C9 C10 . . 147.3(4) no
O1 P1 C9 C10 . . 32.3(4) no
Co P1 C9 C10 . . -91.6(4) no
O2 P1 C9 C14 . . -37.8(4) no
O1 P1 C9 C14 . . -152.8(4) no
Co P1 C9 C14 . . 83.3(4) no
C14 C9 C10 C11 . . .1(7) no
P1 C9 C10 C11 . . 175.0(4) no
C9 C10 C11 C12 . . -.1(8) no
C10 C11 C12 C13 . . .5(9) no
C11 C12 C13 C14 . . -.8(9) no
C12 C13 C14 C9 . . .8(8) no
C10 C9 C14 C13 . . -.4(7) no
P1 C9 C14 C13 . . -175.5(4) no
